data_4129970
loop_
_publ_author_name
'Palmer, W. Neil'
'Obligacion, Jennifer V.'
'Pappas, Iraklis'
'Chirik, Paul J.'

_publ_section_title
;
 Cobalt-Catalyzed Benzylic Borylation: Enabling Polyborylation and
 Functionalization of Remote, Unactivated C(sp(3))-H Bonds.
;
_journal_issue 3
_journal_name_full 'Journal of the American Chemical Society'
_journal_page_first 766
_journal_page_last 769
_journal_paper_doi 10.1021/jacs.5b12249
_journal_volume 138
_journal_year 2016
_chemical_formula_sum 'C32 H54 B4 O8'
_chemical_formula_weight 609.99
_space_group_crystal_system monoclinic
_space_group_IT_number 14
_space_group_name_Hall '-P 2ybc'
_space_group_name_H-M_alt 'P 1 21/c 1'
_atom_sites_solution_hydrogens geom
_audit_creation_method SHELXL-2014
_cell_angle_alpha 90
_cell_angle_beta 97.220(3)
_cell_angle_gamma 90
_cell_formula_units_Z 2
_cell_length_a 10.1386(6)
_cell_length_b 10.3429(5)
_cell_length_c 16.9441(8)
_cell_measurement_reflns_used 9873
_cell_measurement_temperature 100(2)
_cell_measurement_theta_max 30.03
_cell_measurement_theta_min 2.31
_cell_volume 1762.71(16)
_computing_cell_refinement 'Bruker SAINT'
_computing_data_collection 'Bruker APEX2'
_computing_data_reduction 'Bruker SAINT'
_computing_molecular_graphics 'ORTEP 3 (Farraguia, 1997)'
_computing_structure_refinement 'SHELXL-2014 (Sheldrick, 2014)'
_computing_structure_solution 'SIR 92 (Giacavazzo, 1993)'
_diffrn_ambient_temperature 100(2)
_diffrn_measured_fraction_theta_full 1.000
_diffrn_measured_fraction_theta_max 0.996
_diffrn_measurement_device_type 'Bruker APEX-II CCD'
_diffrn_measurement_method 'phi and omega scans'
_diffrn_radiation_type MoK\a
_diffrn_radiation_wavelength 0.71073
_diffrn_reflns_av_R_equivalents 0.0370
_diffrn_reflns_av_unetI/netI 0.0249
_diffrn_reflns_Laue_measured_fraction_full 1.000
_diffrn_reflns_Laue_measured_fraction_max 0.996
_diffrn_reflns_limit_h_max 14
_diffrn_reflns_limit_h_min -13
_diffrn_reflns_limit_k_max 14
_diffrn_reflns_limit_k_min -14
_diffrn_reflns_limit_l_max 23
_diffrn_reflns_limit_l_min -23
_diffrn_reflns_number 46265
_diffrn_reflns_point_group_measured_fraction_full 1.000
_diffrn_reflns_point_group_measured_fraction_max 0.996
_diffrn_reflns_theta_full 25.242
_diffrn_reflns_theta_max 30.074
_diffrn_reflns_theta_min 2.312
_diffrn_source 'fine-focus sealed tube'
_exptl_absorpt_coefficient_mu 0.078
_exptl_absorpt_correction_T_max 0.7460
_exptl_absorpt_correction_T_min 0.7088
_exptl_absorpt_correction_type multi-scan
_exptl_absorpt_process_details 'SADABS v2008/1 (Bruker AXS)'
_exptl_crystal_colour colourless
_exptl_crystal_density_diffrn 1.149
_exptl_crystal_description Block
_exptl_crystal_F_000 660
_exptl_crystal_size_max 0.343
_exptl_crystal_size_mid 0.239
_exptl_crystal_size_min 0.212
_refine_diff_density_max 0.455
_refine_diff_density_min -0.202
_refine_diff_density_rms 0.055
_refine_ls_extinction_method none
_refine_ls_goodness_of_fit_ref 1.060
_refine_ls_hydrogen_treatment refxyz
_refine_ls_matrix_type full
_refine_ls_number_parameters 218
_refine_ls_number_reflns 5151
_refine_ls_number_restraints 0
_refine_ls_restrained_S_all 1.060
_refine_ls_R_factor_all 0.0666
_refine_ls_R_factor_gt 0.0502
_refine_ls_shift/su_max 0.000
_refine_ls_shift/su_mean 0.000
_refine_ls_structure_factor_coef Fsqd
_refine_ls_weighting_details 'w=1/[\s^2^(Fo^2^)+(0.0587P)^2^+0.8766P] where P=(Fo^2^+2Fc^2^)/3'
_refine_ls_weighting_scheme calc
_refine_ls_wR_factor_gt 0.1240
_refine_ls_wR_factor_ref 0.1327
_reflns_Friedel_coverage 0.000
_reflns_number_gt 4116
_reflns_number_total 5151
_reflns_threshold_expression 'I > 2\s(I)'
_cod_data_source_file ja5b12249_si_002.cif
_cod_data_source_block wnp49
_cod_original_sg_symbol_H-M 'P 21/c'
_cod_database_code 4129970
_shelx_space_group_comment
;
The symmetry employed for this shelxl refinement is uniquely defined
by the following loop, which should always be used as a source of
symmetry information in preference to the above space-group names.
They are only intended as comments.
;
_shelx_estimated_absorpt_t_min 0.974
_shelx_estimated_absorpt_t_max 0.984
_shelxl_version_number 2014-3

loop_
_space_group_symop_operation_xyz
'x, y, z'
'-x, y+1/2, -z+1/2'
'-x, -y, -z'
'x, -y-1/2, z-1/2'

loop_
_atom_site_label
_atom_site_type_symbol
_atom_site_fract_x
_atom_site_fract_y
_atom_site_fract_z
_atom_site_U_iso_or_equiv
_atom_site_adp_type
_atom_site_occupancy
_atom_site_site_symmetry_order
_atom_site_calc_flag
_atom_site_refinement_flags_posn
_atom_site_refinement_flags_adp
O1 O 0.97876(8) 0.43506(9) 0.26676(5) 0.01838(19) Uani 1 1 d . .
O4 O 0.56086(8) 0.45086(8) 0.37782(5) 0.01971(19) Uani 1 1 d . .
O2 O 0.78309(9) 0.51639(9) 0.20456(5) 0.0207(2) Uani 1 1 d . .
O3 O 0.69239(9) 0.28195(9) 0.34999(6) 0.0248(2) Uani 1 1 d . .
C2 C 0.90471(11) 0.50286(11) 0.43097(6) 0.0125(2) Uani 1 1 d . .
C4 C 0.80248(11) 0.50912(11) 0.35743(6) 0.0137(2) Uani 1 1 d . .
H4 H 0.7649(6) 0.5957(14) 0.35555(7) 0.016 Uiso 1 1 calc R U
C1 C 1.00060(12) 0.40604(12) 0.44221(7) 0.0171(2) Uani 1 1 d . .
H1 H 1.00210(12) 0.3417(11) 0.4039(7) 0.021 Uiso 1 1 calc R U
C11 C 0.99692(12) 0.44968(12) 0.18296(7) 0.0171(2) Uani 1 1 d . .
C3 C 0.90578(12) 0.59632(12) 0.49036(7) 0.0156(2) Uani 1 1 d . .
H3 H 0.8420(11) 0.6622(11) 0.48472(12) 0.019 Uiso 1 1 calc R U
C12 C 0.85115(12) 0.45664(13) 0.14229(7) 0.0196(2) Uani 1 1 d . .
C6 C 0.55630(12) 0.23102(13) 0.34175(8) 0.0231(3) Uani 1 1 d . .
C5 C 0.48210(12) 0.33421(12) 0.38658(7) 0.0195(2) Uani 1 1 d . .
C16 C 0.83127(15) 0.54120(16) 0.06845(8) 0.0292(3) Uani 1 1 d . .
H16A H 0.8638(11) 0.6312(10) 0.0824(2) 0.044 Uiso 1 1 calc R U
H16B H 0.7341(11) 0.5441(9) 0.0473(5) 0.044 Uiso 1 1 calc R U
H16C H 0.8828(11) 0.5043(7) 0.0267(5) 0.044 Uiso 1 1 calc R U
C14 C 1.07413(14) 0.57453(14) 0.17719(8) 0.0252(3) Uani 1 1 d . .
H14A H 1.0194(7) 0.6490(8) 0.1916(7) 0.038 Uiso 1 1 calc R U
H14B H 1.0954(10) 0.5857(6) 0.1217(6) 0.038 Uiso 1 1 calc R U
H14C H 1.1584(10) 0.5708(5) 0.2145(6) 0.038 Uiso 1 1 calc R U
C7 C 0.48881(16) 0.30848(16) 0.47542(8) 0.0304(3) Uani 1 1 d . .
H7A H 0.5821(10) 0.2923(11) 0.4980(3) 0.046 Uiso 1 1 calc R U
H7B H 0.4341(11) 0.2319(11) 0.48424(14) 0.046 Uiso 1 1 calc R U
H7C H 0.4545(12) 0.3845(10) 0.5018(3) 0.046 Uiso 1 1 calc R U
C8 C 0.33976(13) 0.36139(16) 0.35096(10) 0.0326(3) Uani 1 1 d . .
H8A H 0.33889(17) 0.3943(12) 0.2965(7) 0.049 Uiso 1 1 calc R U
H8B H 0.3007(6) 0.4262(11) 0.3835(6) 0.049 Uiso 1 1 calc R U
H8C H 0.2877(7) 0.2813(10) 0.3499(7) 0.049 Uiso 1 1 calc R U
C13 C 1.07575(14) 0.33590(14) 0.15811(8) 0.0265(3) Uani 1 1 d . .
H13A H 1.1669(10) 0.3378(6) 0.1878(6) 0.040 Uiso 1 1 calc R U
H13B H 1.0815(9) 0.3410(6) 0.0999(6) 0.040 Uiso 1 1 calc R U
H13C H 1.0307(8) 0.2540(9) 0.1702(6) 0.040 Uiso 1 1 calc R U
C15 C 0.78800(16) 0.32456(16) 0.12581(9) 0.0319(3) Uani 1 1 d . .
H15A H 0.8049(10) 0.2694(8) 0.1750(6) 0.048 Uiso 1 1 calc R U
H15B H 0.8279(10) 0.2818(7) 0.0810(7) 0.048 Uiso 1 1 calc R U
H15C H 0.6893(12) 0.3349(2) 0.1105(7) 0.048 Uiso 1 1 calc R U
B1 B 0.85739(13) 0.48632(13) 0.27587(8) 0.0155(2) Uani 1 1 d . .
B2 B 0.68370(13) 0.41182(13) 0.36258(7) 0.0153(2) Uani 1 1 d . .
C9 C 0.55938(15) 0.09611(14) 0.37725(12) 0.0364(4) Uani 1 1 d . .
H9A H 0.6099(12) 0.0386(8) 0.3464(6) 0.055 Uiso 1 1 calc R U
H9B H 0.4686(11) 0.0636(6) 0.3758(7) 0.055 Uiso 1 1 calc R U
H9C H 0.6016(12) 0.0992(2) 0.4324(7) 0.055 Uiso 1 1 calc R U
C10 C 0.50820(18) 0.22637(19) 0.25294(10) 0.0404(4) Uani 1 1 d . .
H10A H 0.5087(13) 0.3138(11) 0.2308(3) 0.061 Uiso 1 1 calc R U
H10B H 0.4177(12) 0.1915(13) 0.24453(16) 0.061 Uiso 1 1 calc R U
H10C H 0.5673(11) 0.1708(12) 0.2264(4) 0.061 Uiso 1 1 calc R U

loop_
_atom_site_aniso_label
_atom_site_aniso_U_11
_atom_site_aniso_U_22
_atom_site_aniso_U_33
_atom_site_aniso_U_23
_atom_site_aniso_U_13
_atom_site_aniso_U_12
O1 0.0171(4) 0.0243(5) 0.0135(4) 0.0013(3) 0.0009(3) 0.0025(3)
O4 0.0148(4) 0.0184(4) 0.0265(5) 0.0016(3) 0.0048(3) -0.0008(3)
O2 0.0168(4) 0.0323(5) 0.0127(4) -0.0011(3) 0.0006(3) 0.0048(4)
O3 0.0129(4) 0.0208(5) 0.0413(6) -0.0079(4) 0.0055(4) -0.0039(3)
C2 0.0111(5) 0.0152(5) 0.0107(5) -0.0004(4) 0.0001(4) -0.0039(4)
C4 0.0121(5) 0.0163(5) 0.0120(5) -0.0008(4) -0.0014(4) -0.0011(4)
C1 0.0205(6) 0.0167(6) 0.0134(5) -0.0042(4) -0.0010(4) 0.0011(4)
C11 0.0174(5) 0.0205(6) 0.0135(5) 0.0003(4) 0.0023(4) 0.0019(4)
C3 0.0158(5) 0.0166(5) 0.0140(5) -0.0005(4) 0.0005(4) 0.0024(4)
C12 0.0174(5) 0.0275(6) 0.0136(5) -0.0027(5) 0.0012(4) 0.0019(5)
C6 0.0137(5) 0.0240(6) 0.0319(7) -0.0062(5) 0.0042(5) -0.0067(5)
C5 0.0136(5) 0.0211(6) 0.0239(6) 0.0022(5) 0.0027(4) -0.0027(4)
C16 0.0289(7) 0.0436(9) 0.0150(6) 0.0040(5) 0.0021(5) 0.0114(6)
C14 0.0247(6) 0.0264(7) 0.0258(6) -0.0012(5) 0.0078(5) -0.0050(5)
C7 0.0337(8) 0.0354(8) 0.0230(6) 0.0014(6) 0.0071(5) -0.0094(6)
C8 0.0132(6) 0.0394(8) 0.0445(8) 0.0107(7) 0.0018(5) -0.0004(6)
C13 0.0281(7) 0.0283(7) 0.0234(6) -0.0015(5) 0.0046(5) 0.0102(6)
C15 0.0316(7) 0.0392(8) 0.0246(7) -0.0115(6) 0.0024(5) -0.0116(6)
B1 0.0145(6) 0.0162(6) 0.0150(6) 0.0003(5) -0.0007(4) -0.0019(5)
B2 0.0129(6) 0.0203(6) 0.0118(5) -0.0005(5) -0.0014(4) -0.0008(5)
C9 0.0233(7) 0.0199(7) 0.0668(11) -0.0018(7) 0.0092(7) -0.0040(6)
C10 0.0394(9) 0.0520(10) 0.0305(7) -0.0188(7) 0.0072(6) -0.0250(8)

loop_
_atom_type_symbol
_atom_type_description
_atom_type_scat_dispersion_real
_atom_type_scat_dispersion_imag
_atom_type_scat_source
C C 0.0033 0.0016 'International Tables Vol C Tables 4.2.6.8 and 6.1.1.4'
H H 0.0000 0.0000 'International Tables Vol C Tables 4.2.6.8 and 6.1.1.4'
B B 0.0013 0.0007 'International Tables Vol C Tables 4.2.6.8 and 6.1.1.4'
O O 0.0106 0.0060 'International Tables Vol C Tables 4.2.6.8 and 6.1.1.4'

loop_
_geom_angle_atom_site_label_1
_geom_angle_atom_site_label_2
_geom_angle_atom_site_label_3
_geom_angle
_geom_angle_site_symmetry_1
B1 O1 C11 107.13(9) .
B2 O4 C5 107.32(10) .
B1 O2 C12 106.32(9) .
B2 O3 C6 106.85(10) .
C1 C2 C3 117.26(10) .
C1 C2 C4 122.40(10) .
C3 C2 C4 120.34(10) .
C2 C4 B1 115.75(9) .
C2 C4 B2 111.95(9) .
B1 C4 B2 108.05(9) .
C3 C1 C2 121.19(11) 3_766
O1 C11 C13 108.99(10) .
O1 C11 C14 106.20(10) .
C13 C11 C14 110.42(11) .
O1 C11 C12 101.94(9) .
C13 C11 C12 114.82(11) .
C14 C11 C12 113.68(11) .
C1 C3 C2 121.55(11) 3_766
O2 C12 C16 108.91(11) .
O2 C12 C15 106.57(10) .
C16 C12 C15 110.92(11) .
O2 C12 C11 101.99(9) .
C16 C12 C11 114.39(11) .
C15 C12 C11 113.30(11) .
O3 C6 C9 108.66(11) .
O3 C6 C10 106.62(11) .
C9 C6 C10 110.52(13) .
O3 C6 C5 102.34(10) .
C9 C6 C5 115.07(12) .
C10 C6 C5 112.90(13) .
O4 C5 C8 108.07(10) .
O4 C5 C7 106.69(10) .
C8 C5 C7 110.34(12) .
O4 C5 C6 102.24(9) .
C8 C5 C6 115.22(12) .
C7 C5 C6 113.48(11) .
O1 B1 O2 112.94(10) .
O1 B1 C4 125.54(10) .
O2 B1 C4 121.52(11) .
O4 B2 O3 113.53(11) .
O4 B2 C4 122.82(11) .
O3 B2 C4 123.61(11) .

loop_
_geom_bond_atom_site_label_1
_geom_bond_atom_site_label_2
_geom_bond_distance
_geom_bond_site_symmetry_2
O1 B1 1.3663(16) .
O1 C11 1.4624(14) .
O4 B2 1.3644(15) .
O4 C5 1.4646(15) .
O2 B1 1.3767(15) .
O2 C12 1.4678(14) .
O3 B2 1.3646(17) .
O3 C6 1.4671(15) .
C2 C1 1.3920(16) .
C2 C3 1.3945(16) .
C2 C4 1.5187(15) .
C4 B1 1.5712(17) .
C4 B2 1.5802(17) .
C1 C3 1.3909(16) 3_766
C11 C13 1.5118(18) .
C11 C14 1.5195(18) .
C11 C12 1.5518(17) .
C3 C1 1.3908(16) 3_766
C12 C16 1.5190(18) .
C12 C15 1.520(2) .
C6 C9 1.518(2) .
C6 C10 1.523(2) .
C6 C5 1.5576(18) .
C5 C8 1.5188(18) .
C5 C7 1.5217(18) .

loop_
_geom_torsion_atom_site_label_1
_geom_torsion_atom_site_label_2
_geom_torsion_atom_site_label_3
_geom_torsion_atom_site_label_4
_geom_torsion
_geom_torsion_site_symmetry_4
C1 C2 C4 B1 -44.86(15) .
C3 C2 C4 B1 134.81(11) .
C1 C2 C4 B2 79.55(14) .
C3 C2 C4 B2 -100.77(12) .
C3 C2 C1 C3 -0.59(19) 3_766
C4 C2 C1 C3 179.09(11) 3_766
B1 O1 C11 C13 -146.42(11) .
B1 O1 C11 C14 94.62(11) .
B1 O1 C11 C12 -24.65(12) .
C1 C2 C3 C1 0.59(19) 3_766
C4 C2 C3 C1 -179.10(11) 3_766
B1 O2 C12 C16 -147.21(11) .
B1 O2 C12 C15 93.08(12) .
B1 O2 C12 C11 -25.94(12) .
O1 C11 C12 O2 30.40(11) .
C13 C11 C12 O2 148.06(11) .
C14 C11 C12 O2 -83.43(12) .
O1 C11 C12 C16 147.79(11) .
C13 C11 C12 C16 -94.55(14) .
C14 C11 C12 C16 33.95(15) .
O1 C11 C12 C15 -83.74(12) .
C13 C11 C12 C15 33.92(15) .
C14 C11 C12 C15 162.42(11) .
B2 O3 C6 C9 -145.63(12) .
B2 O3 C6 C10 95.24(13) .
B2 O3 C6 C5 -23.51(13) .
B2 O4 C5 C8 -143.71(11) .
B2 O4 C5 C7 97.64(12) .
B2 O4 C5 C6 -21.75(12) .
O3 C6 C5 O4 27.12(12) .
C9 C6 C5 O4 144.77(11) .
C10 C6 C5 O4 -87.09(12) .
O3 C6 C5 C8 144.06(11) .
C9 C6 C5 C8 -98.30(14) .
C10 C6 C5 C8 29.85(16) .
O3 C6 C5 C7 -87.37(13) .
C9 C6 C5 C7 30.27(16) .
C10 C6 C5 C7 158.41(12) .
C11 O1 B1 O2 9.27(14) .
C11 O1 B1 C4 -171.47(11) .
C12 O2 B1 O1 11.67(14) .
C12 O2 B1 C4 -167.63(11) .
C2 C4 B1 O1 15.00(17) .
B2 C4 B1 O1 -111.41(13) .
C2 C4 B1 O2 -165.79(11) .
B2 C4 B1 O2 67.80(14) .
C5 O4 B2 O3 7.84(14) .
C5 O4 B2 C4 -174.01(10) .
C6 O3 B2 O4 10.98(14) .
C6 O3 B2 C4 -167.15(11) .
C2 C4 B2 O4 104.86(13) .
B1 C4 B2 O4 -126.54(12) .
C2 C4 B2 O3 -77.18(14) .
B1 C4 B2 O3 51.42(15) .
